data_4305715
loop_
_publ_author_name
'Qisheng Lin'
'John D. Corbett'

_publ_contact_author_address
;Dept. of Chem.
Iowa State University
Ames, IA, 50011
;
_publ_contact_author_email jcorbett@iastate.edu
_publ_contact_author_name 'John D. Corbett'
_publ_section_title
;
Approximant Phases and an Icosahedral Quasicrystal in the Ca-Au-Ga
System: The Influence of Size of Gallium versus Indium
;
_journal_name_full 'Inorganic Chemistry'
_journal_page_first 7651
_journal_page_last 7659
_journal_paper_doi 10.1021/ic800694j
_journal_volume 47
_journal_year 2008
_chemical_formula_moiety 'Au74.17 Ca24 Ga77.75'
_chemical_formula_sum 'Au9.3 Ca3 Ga9.7'
_chemical_formula_weight 2624.50
_chemical_name_systematic
; 
 ? 
;
_space_group_IT_number 204
_symmetry_cell_setting cubic
_symmetry_space_group_name_Hall '-I 2 2 3'
_symmetry_space_group_name_H-M 'I m -3'
_atom_sites_solution_primary direct
_atom_sites_solution_secondary difmap
_audit_creation_method SHELXL-97
_cell_angle_alpha 90.00
_cell_angle_beta 90.00
_cell_angle_gamma 90.00
_cell_formula_units_Z 8
_cell_length_a 14.6941(6)
_cell_length_b 14.6941(6)
_cell_length_c 14.6941(6)
_cell_measurement_reflns_used 1318
_cell_measurement_temperature 293(2)
_cell_measurement_theta_max 25.3
_cell_measurement_theta_min 4.3
_cell_volume 3172.7(2)
_computing_structure_refinement 'SHELXL-97 (Sheldrick, 1997)'
_computing_structure_solution 'SHELXS-97 (Sheldrick, 1990)'
_diffrn_ambient_temperature 293(2)
_diffrn_measured_fraction_theta_full 0.981
_diffrn_measured_fraction_theta_max 0.981
_diffrn_measurement_device_type 'BRUKER APEX CCD'
_diffrn_measurement_method '\w scans'
_diffrn_radiation_monochromator graphite
_diffrn_radiation_source 'fine-focus sealed tube'
_diffrn_radiation_type MoK\a
_diffrn_radiation_wavelength 0.71073
_diffrn_reflns_av_R_equivalents 0.0874
_diffrn_reflns_av_sigmaI/netI 0.0419
_diffrn_reflns_limit_h_max 19
_diffrn_reflns_limit_h_min -19
_diffrn_reflns_limit_k_max 19
_diffrn_reflns_limit_k_min -18
_diffrn_reflns_limit_l_max 12
_diffrn_reflns_limit_l_min -19
_diffrn_reflns_number 10017
_diffrn_reflns_theta_full 28.29
_diffrn_reflns_theta_max 28.29
_diffrn_reflns_theta_min 1.96
_diffrn_standards_number 0
_exptl_absorpt_coefficient_mu 102.648
_exptl_absorpt_correction_T_max 0.0141
_exptl_absorpt_correction_T_min 0.0011
_exptl_absorpt_correction_type numerical
_exptl_absorpt_process_details X-shape
_exptl_crystal_colour silver
_exptl_crystal_density_diffrn 11.012
_exptl_crystal_density_method 'not measured'
_exptl_crystal_description 'irregular block'
_exptl_crystal_F_000 8759
_exptl_crystal_size_max 0.066
_exptl_crystal_size_mid 0.055
_exptl_crystal_size_min 0.042
_refine_diff_density_max 3.789
_refine_diff_density_min -2.112
_refine_diff_density_rms 0.537
_refine_ls_extinction_method none
_refine_ls_goodness_of_fit_ref 1.089
_refine_ls_matrix_type full
_refine_ls_number_parameters 54
_refine_ls_number_reflns 720
_refine_ls_number_restraints 0
_refine_ls_restrained_S_all 1.089
_refine_ls_R_factor_all 0.0774
_refine_ls_R_factor_gt 0.0581
_refine_ls_shift/su_max 0.000
_refine_ls_shift/su_mean 0.000
_refine_ls_structure_factor_coef Fsqd
_refine_ls_weighting_details 'calc w=1/[\s^2^(Fo^2^)+(0.0632P)^2^+210.4936P] where P=(Fo^2^+2Fc^2^)/3'
_refine_ls_weighting_scheme calc
_refine_ls_wR_factor_gt 0.1400
_refine_ls_wR_factor_ref 0.1488
_reflns_number_gt 537
_reflns_number_total 720
_reflns_threshold_expression >2sigma(I)
_cod_data_source_file ic800694j-file001_1.cif
_cod_data_source_block CRYSTAL_1
_cod_database_code 4305715

loop_
_symmetry_equiv_pos_as_xyz
'x, y, z'
'-x, -y, z'
'-x, y, -z'
'x, -y, -z'
'z, x, y'
'z, -x, -y'
'-z, -x, y'
'-z, x, -y'
'y, z, x'
'-y, z, -x'
'y, -z, -x'
'-y, -z, x'
'x+1/2, y+1/2, z+1/2'
'-x+1/2, -y+1/2, z+1/2'
'-x+1/2, y+1/2, -z+1/2'
'x+1/2, -y+1/2, -z+1/2'
'z+1/2, x+1/2, y+1/2'
'z+1/2, -x+1/2, -y+1/2'
'-z+1/2, -x+1/2, y+1/2'
'-z+1/2, x+1/2, -y+1/2'
'y+1/2, z+1/2, x+1/2'
'-y+1/2, z+1/2, -x+1/2'
'y+1/2, -z+1/2, -x+1/2'
'-y+1/2, -z+1/2, x+1/2'
'-x, -y, -z'
'x, y, -z'
'x, -y, z'
'-x, y, z'
'-z, -x, -y'
'-z, x, y'
'z, x, -y'
'z, -x, y'
'-y, -z, -x'
'y, -z, x'
'-y, z, x'
'y, z, -x'
'-x+1/2, -y+1/2, -z+1/2'
'x+1/2, y+1/2, -z+1/2'
'x+1/2, -y+1/2, z+1/2'
'-x+1/2, y+1/2, z+1/2'
'-z+1/2, -x+1/2, -y+1/2'
'-z+1/2, x+1/2, y+1/2'
'z+1/2, x+1/2, -y+1/2'
'z+1/2, -x+1/2, y+1/2'
'-y+1/2, -z+1/2, -x+1/2'
'y+1/2, -z+1/2, x+1/2'
'-y+1/2, z+1/2, x+1/2'
'y+1/2, z+1/2, -x+1/2'

loop_
_atom_site_label
_atom_site_type_symbol
_atom_site_fract_x
_atom_site_fract_y
_atom_site_fract_z
_atom_site_U_iso_or_equiv
_atom_site_adp_type
_atom_site_occupancy
_atom_site_symmetry_multiplicity
_atom_site_calc_flag
_atom_site_refinement_flags
_atom_site_disorder_assembly
_atom_site_disorder_group
Au1 Au 0.0000 0.40131(9) 0.35454(12) 0.0575(6) Uani 1 2 d S . .
Au2 Au 0.10707(11) 0.34119(9) 0.19846(9) 0.0514(6) Uani 0.472(8) 1 d P . .
Ga2 Ga 0.10707(11) 0.34119(9) 0.19846(9) 0.0514(6) Uani 0.528(8) 1 d P . .
Ga3 Ga 0.2039(3) 0.0000 0.5000 0.0598(16) Uani 1 4 d S . .
Au4 Au 0.15281(9) 0.15281(9) 0.15281(9) 0.0448(7) Uani 0.772(6) 3 d SP . .
Ga4 Ga 0.1079(8) 0.1079(8) 0.1079(8) 0.0448(7) Uani 0.228(6) 3 d SP . .
Au5 Au 0.0000 0.2524(3) 0.0870(4) 0.0416(12) Uani 0.505(10) 2 d SP . .
Ga5 Ga 0.0000 0.2237(9) 0.0855(13) 0.0416(12) Uani 0.495(10) 2 d SP . .
Ga6 Ga 0.4101(4) 0.0000 0.0000 0.070(2) Uani 1 4 d S . .
Ga7 Ga 0.0000 0.0609(11) 0.0829(8) 0.066(4) Uani 0.33 2 d SP . .
Au8 Au 0.2500 0.2500 0.2500 0.312(17) Uani 0.38(3) 6 d SP . .
Ga8 Ga 0.2500 0.2500 0.2500 0.312(17) Uani 0.62(3) 6 d SP . .
Ca Ca 0.0000 0.1870(4) 0.3025(4) 0.0384(13) Uani 1 2 d S . .

loop_
_atom_site_aniso_label
_atom_site_aniso_U_11
_atom_site_aniso_U_22
_atom_site_aniso_U_33
_atom_site_aniso_U_23
_atom_site_aniso_U_13
_atom_site_aniso_U_12
Au1 0.0478(8) 0.0402(8) 0.0846(11) 0.0236(7) 0.000 0.000
Au2 0.0741(11) 0.0339(8) 0.0462(9) -0.0004(6) 0.0108(7) 0.0012(6)
Ga2 0.0741(11) 0.0339(8) 0.0462(9) -0.0004(6) 0.0108(7) 0.0012(6)
Ga3 0.027(2) 0.045(3) 0.107(5) 0.000 0.000 0.000
Au4 0.0448(7) 0.0448(7) 0.0448(7) 0.0032(5) 0.0032(5) 0.0032(5)
Ga4 0.0448(7) 0.0448(7) 0.0448(7) 0.0032(5) 0.0032(5) 0.0032(5)
Au5 0.0338(10) 0.050(3) 0.0412(11) -0.016(2) 0.000 0.000
Ga5 0.0338(10) 0.050(3) 0.0412(11) -0.016(2) 0.000 0.000
Ga6 0.034(3) 0.138(6) 0.040(3) 0.000 0.000 0.000
Ga7 0.036(6) 0.120(12) 0.042(6) 0.021(7) 0.000 0.000
Au8 0.312(17) 0.312(17) 0.312(17) 0.235(17) 0.235(17) 0.235(17)
Ga8 0.312(17) 0.312(17) 0.312(17) 0.235(17) 0.235(17) 0.235(17)
Ca 0.041(3) 0.033(3) 0.041(3) 0.001(3) 0.000 0.000

loop_
_atom_type_symbol
_atom_type_description
_atom_type_scat_dispersion_real
_atom_type_scat_dispersion_imag
_atom_type_scat_source
Ca Ca 0.2262 0.3064 'International Tables Vol C Tables 4.2.6.8 and 6.1.1.4'
Ga Ga 0.2307 1.6083 'International Tables Vol C Tables 4.2.6.8 and 6.1.1.4'
Au Au -2.0133 8.8022 'International Tables Vol C Tables 4.2.6.8 and 6.1.1.4'

loop_
_geom_angle_atom_site_label_1
_geom_angle_atom_site_label_2
_geom_angle_atom_site_label_3
_geom_angle
_geom_angle_site_symmetry_1
_geom_angle_site_symmetry_3
_geom_angle_publ_flag
Ga3 Au1 Ga3 177.35(7) 41 9 ?
Ga3 Au1 Ga2 62.10(5) 41 23_455 ?
Ga3 Au1 Ga2 116.96(5) 9 23_455 ?
Ga3 Au1 Au2 62.10(5) 41 23_455 ?
Ga3 Au1 Au2 116.96(5) 9 23_455 ?
Ga2 Au1 Au2 0.00(6) 23_455 23_455 ?
Ga3 Au1 Ga2 62.10(5) 41 45 ?
Ga3 Au1 Ga2 116.96(5) 9 45 ?
Ga2 Au1 Ga2 112.11(7) 23_455 45 ?
Au2 Au1 Ga2 112.11(7) 23_455 45 ?
Ga3 Au1 Au2 62.10(5) 41 45 ?
Ga3 Au1 Au2 116.96(5) 9 45 ?
Ga2 Au1 Au2 112.11(7) 23_455 45 ?
Au2 Au1 Au2 112.11(7) 23_455 45 ?
Ga2 Au1 Au2 0.00(8) 45 45 ?
Ga3 Au1 Au1 125.89(9) 41 2_565 ?
Ga3 Au1 Au1 56.76(7) 9 2_565 ?
Ga2 Au1 Au1 121.41(4) 23_455 2_565 ?
Au2 Au1 Au1 121.41(4) 23_455 2_565 ?
Ga2 Au1 Au1 121.41(4) 45 2_565 ?
Au2 Au1 Au1 121.41(4) 45 2_565 ?
Ga3 Au1 Ga6 72.31(9) 41 37 ?
Ga3 Au1 Ga6 110.02(7) 9 37 ?
Ga2 Au1 Ga6 119.37(10) 23_455 37 ?
Au2 Au1 Ga6 119.37(10) 23_455 37 ?
Ga2 Au1 Ga6 74.64(9) 45 37 ?
Au2 Au1 Ga6 74.64(9) 45 37 ?
Au1 Au1 Ga6 60.01(4) 2_565 37 ?
Ga3 Au1 Ga6 72.31(9) 41 13_455 ?
Ga3 Au1 Ga6 110.02(7) 9 13_455 ?
Ga2 Au1 Ga6 74.64(9) 23_455 13_455 ?
Au2 Au1 Ga6 74.64(9) 23_455 13_455 ?
Ga2 Au1 Ga6 119.37(10) 45 13_455 ?
Au2 Au1 Ga6 119.37(10) 45 13_455 ?
Au1 Au1 Ga6 60.01(4) 2_565 13_455 ?
Ga6 Au1 Ga6 54.2(2) 37 13_455 ?
Ga3 Au1 Ga2 117.34(9) 41 28 ?
Ga3 Au1 Ga2 60.57(6) 9 28 ?
Ga2 Au1 Ga2 63.42(7) 23_455 28 ?
Au2 Au1 Ga2 63.42(7) 23_455 28 ?
Ga2 Au1 Ga2 116.56(6) 45 28 ?
Au2 Au1 Ga2 116.56(6) 45 28 ?
Au1 Au1 Ga2 107.62(4) 2_565 28 ?
Ga6 Au1 Ga2 167.38(7) 37 28 ?
Ga6 Au1 Ga2 119.01(10) 13_455 28 ?
Ga3 Au1 Au2 117.34(9) 41 28 ?
Ga3 Au1 Au2 60.57(6) 9 28 ?
Ga2 Au1 Au2 63.42(7) 23_455 28 ?
Au2 Au1 Au2 63.42(7) 23_455 28 ?
Ga2 Au1 Au2 116.56(6) 45 28 ?
Au2 Au1 Au2 116.56(6) 45 28 ?
Au1 Au1 Au2 107.62(4) 2_565 28 ?
Ga6 Au1 Au2 167.38(7) 37 28 ?
Ga6 Au1 Au2 119.01(10) 13_455 28 ?
Ga2 Au1 Au2 0.00(7) 28 28 ?
Ga3 Au1 Au2 117.34(8) 41 . ?
Ga3 Au1 Au2 60.57(6) 9 . ?
Ga2 Au1 Au2 116.56(6) 23_455 . ?
Au2 Au1 Au2 116.56(6) 23_455 . ?
Ga2 Au1 Au2 63.42(7) 45 . ?
Au2 Au1 Au2 63.42(7) 45 . ?
Au1 Au1 Au2 107.62(4) 2_565 . ?
Ga6 Au1 Au2 119.01(10) 37 . ?
Ga6 Au1 Au2 167.38(7) 13_455 . ?
Ga2 Au1 Au2 65.25(7) 28 . ?
Au2 Au1 Au2 65.25(7) 28 . ?
Au8 Au2 Au5 114.21(9) . . ?
Au8 Au2 Au1 114.62(7) . 41 ?
Au5 Au2 Au1 101.99(13) . 41 ?
Au8 Au2 Ga3 150.33(9) . 9 ?
Au5 Au2 Ga3 95.45(11) . 9 ?
Au1 Au2 Ga3 55.90(8) 41 9 ?
Au8 Au2 Ga5 107.5(2) . . ?
Au5 Au2 Ga5 7.2(3) . . ?
Au1 Au2 Ga5 107.9(4) 41 . ?
Ga3 Au2 Ga5 102.1(2) 9 . ?
Au8 Au2 Au1 111.23(5) . . ?
Au5 Au2 Au1 108.56(9) . . ?
Au1 Au2 Au1 105.46(4) 41 . ?
Ga3 Au2 Au1 54.93(10) 9 . ?
Ga5 Au2 Au1 110.0(2) . . ?
Au8 Au2 Au4 52.75(4) . . ?
Au5 Au2 Au4 61.54(9) . . ?
Au1 Au2 Au4 128.25(5) 41 . ?
Ga3 Au2 Au4 156.76(9) 9 . ?
Ga5 Au2 Au4 54.8(2) . . ?
Au1 Au2 Au4 126.18(5) . . ?
Au8 Au2 Ga2 54.639(16) . 41 ?
Au5 Au2 Ga2 125.05(10) . 41 ?
Au1 Au2 Ga2 59.99(6) 41 41 ?
Ga3 Au2 Ga2 109.04(7) 9 41 ?
Ga5 Au2 Ga2 124.1(2) . 41 ?
Au1 Au2 Ga2 125.93(8) . 41 ?
Au4 Au2 Ga2 88.66(3) . 41 ?
Au8 Au2 Au2 54.639(16) . 41 ?
Au5 Au2 Au2 125.05(10) . 41 ?
Au1 Au2 Au2 59.99(6) 41 41 ?
Ga3 Au2 Au2 109.04(7) 9 41 ?
Ga5 Au2 Au2 124.1(2) . 41 ?
Au1 Au2 Au2 125.93(8) . 41 ?
Au4 Au2 Au2 88.66(3) . 41 ?
Ga2 Au2 Au2 0.00(8) 41 41 ?
Au8 Au2 Ga2 54.639(16) . 45 ?
Au5 Au2 Ga2 130.40(13) . 45 ?
Au1 Au2 Ga2 127.15(8) 41 45 ?
Ga3 Au2 Ga2 105.91(12) 9 45 ?
Ga5 Au2 Ga2 124.9(4) . 45 ?
Au1 Au2 Ga2 56.59(5) . 45 ?
Au4 Au2 Ga2 88.66(3) . 45 ?
Ga2 Au2 Ga2 89.59(7) 41 45 ?
Au2 Au2 Ga2 89.59(7) 41 45 ?
Au8 Au2 Au2 54.639(16) . 45 ?
Au5 Au2 Au2 130.40(13) . 45 ?
Au1 Au2 Au2 127.15(8) 41 45 ?
Ga3 Au2 Au2 105.91(12) 9 45 ?
Ga5 Au2 Au2 124.9(4) . 45 ?
Au1 Au2 Au2 56.59(5) . 45 ?
Au4 Au2 Au2 88.66(3) . 45 ?
Ga2 Au2 Au2 89.59(7) 41 45 ?
Au2 Au2 Au2 89.59(7) 41 45 ?
Ga2 Au2 Au2 0.00(5) 45 45 ?
Au1 Ga3 Au1 108.23(19) 22_545 45 ?
Au1 Ga3 Au1 119.36(6) 22_545 6_556 ?
Au1 Ga3 Au1 119.36(6) 45 6_556 ?
Au1 Ga3 Au1 119.36(6) 22_545 5 ?
Au1 Ga3 Au1 119.36(6) 45 5 ?
Au1 Ga3 Au1 66.47(14) 6_556 5 ?
Au1 Ga3 Ga2 62.00(5) 22_545 32 ?
Au1 Ga3 Ga2 115.85(11) 45 32 ?
Au1 Ga3 Ga2 118.56(15) 6_556 32 ?
Au1 Ga3 Ga2 64.51(6) 5 32 ?
Au1 Ga3 Au2 62.00(5) 22_545 32 ?
Au1 Ga3 Au2 115.85(11) 45 32 ?
Au1 Ga3 Au2 118.56(15) 6_556 32 ?
Au1 Ga3 Au2 64.51(6) 5 32 ?
Ga2 Ga3 Au2 0.00(7) 32 32 ?
Au1 Ga3 Ga2 115.85(11) 22_545 31_556 ?
Au1 Ga3 Ga2 62.00(5) 45 31_556 ?
Au1 Ga3 Ga2 64.51(6) 6_556 31_556 ?
Au1 Ga3 Ga2 118.56(15) 5 31_556 ?
Ga2 Ga3 Ga2 176.7(2) 32 31_556 ?
Au2 Ga3 Ga2 176.7(2) 32 31_556 ?
Au1 Ga3 Au2 115.85(11) 22_545 31_556 ?
Au1 Ga3 Au2 62.00(5) 45 31_556 ?
Au1 Ga3 Au2 64.51(6) 6_556 31_556 ?
Au1 Ga3 Au2 118.56(15) 5 31_556 ?
Ga2 Ga3 Au2 176.7(2) 32 31_556 ?
Au2 Ga3 Au2 176.7(2) 32 31_556 ?
Ga2 Ga3 Au2 0.00(6) 31_556 31_556 ?
Au1 Ga3 Au2 115.85(11) 22_545 5 ?
Au1 Ga3 Au2 62.00(5) 45 5 ?
Au1 Ga3 Au2 118.56(15) 6_556 5 ?
Au1 Ga3 Au2 64.51(6) 5 5 ?
Ga2 Ga3 Au2 67.94(6) 32 5 ?
Au2 Ga3 Au2 67.94(6) 32 5 ?
Ga2 Ga3 Au2 111.96(6) 31_556 5 ?
Au2 Ga3 Au2 111.96(6) 31_556 5 ?
Au1 Ga3 Ga2 115.85(11) 22_545 5 ?
Au1 Ga3 Ga2 62.00(5) 45 5 ?
Au1 Ga3 Ga2 118.56(15) 6_556 5 ?
Au1 Ga3 Ga2 64.51(6) 5 5 ?
Ga2 Ga3 Ga2 67.94(6) 32 5 ?
Au2 Ga3 Ga2 67.94(6) 32 5 ?
Ga2 Ga3 Ga2 111.96(6) 31_556 5 ?
Au2 Ga3 Ga2 111.96(6) 31_556 5 ?
Au2 Ga3 Ga2 0.00(6) 5 5 ?
Au1 Ga3 Ga2 62.00(5) 22_545 6_556 ?
Au1 Ga3 Ga2 115.85(11) 45 6_556 ?
Au1 Ga3 Ga2 64.51(6) 6_556 6_556 ?
Au1 Ga3 Ga2 118.56(15) 5 6_556 ?
Ga2 Ga3 Ga2 111.96(6) 32 6_556 ?
Au2 Ga3 Ga2 111.96(6) 32 6_556 ?
Ga2 Ga3 Ga2 67.94(6) 31_556 6_556 ?
Au2 Ga3 Ga2 67.94(6) 31_556 6_556 ?
Au2 Ga3 Ga2 176.7(2) 5 6_556 ?
Ga2 Ga3 Ga2 176.7(2) 5 6_556 ?
Au1 Ga3 Au2 62.00(5) 22_545 6_556 ?
Au1 Ga3 Au2 115.85(11) 45 6_556 ?
Au1 Ga3 Au2 64.51(6) 6_556 6_556 ?
Au1 Ga3 Au2 118.56(15) 5 6_556 ?
Ga2 Ga3 Au2 111.96(6) 32 6_556 ?
Au2 Ga3 Au2 111.96(6) 32 6_556 ?
Ga2 Ga3 Au2 67.94(6) 31_556 6_556 ?
Au2 Ga3 Au2 67.94(6) 31_556 6_556 ?
Au2 Ga3 Au2 176.7(2) 5 6_556 ?
Ga2 Ga3 Au2 176.7(2) 5 6_556 ?
Ga2 Ga3 Au2 0.00(7) 6_556 6_556 ?
Ga4 Au4 Au8 180.0(15) . . ?
Ga4 Au4 Ga5 61.7(3) . 5 ?
Au8 Au4 Ga5 118.3(3) . 5 ?
Ga4 Au4 Ga5 61.7(3) . 9 ?
Au8 Au4 Ga5 118.3(3) . 9 ?
Ga5 Au4 Ga5 99.3(4) 5 9 ?
Ga4 Au4 Ga5 61.7(3) . . ?
Au8 Au4 Ga5 118.3(3) . . ?
Ga5 Au4 Ga5 99.3(4) 5 . ?
Ga5 Au4 Ga5 99.3(4) 9 . ?
Ga4 Au4 Ga7 18.5(2) . 9 ?
Au8 Au4 Ga7 161.5(2) . 9 ?
Ga5 Au4 Ga7 80.0(4) 5 9 ?
Ga5 Au4 Ga7 51.7(4) 9 9 ?
Ga5 Au4 Ga7 56.1(4) . 9 ?
Ga4 Au4 Ga7 18.5(2) . 5 ?
Au8 Au4 Ga7 161.5(2) . 5 ?
Ga5 Au4 Ga7 51.7(4) 5 5 ?
Ga5 Au4 Ga7 56.1(4) 9 5 ?
Ga5 Au4 Ga7 80.0(4) . 5 ?
Ga7 Au4 Ga7 31.9(4) 9 5 ?
Ga4 Au4 Ga7 18.5(2) . . ?
Au8 Au4 Ga7 161.5(2) . . ?
Ga5 Au4 Ga7 56.1(4) 5 . ?
Ga5 Au4 Ga7 80.0(4) 9 . ?
Ga5 Au4 Ga7 51.7(4) . . ?
Ga7 Au4 Ga7 31.9(4) 9 . ?
Ga7 Au4 Ga7 31.9(4) 5 . ?
Ga4 Au4 Au5 69.25(9) . . ?
Au8 Au4 Au5 110.75(9) . . ?
Ga5 Au4 Au5 105.8(4) 5 . ?
Ga5 Au4 Au5 102.3(4) 9 . ?
Ga5 Au4 Au5 7.9(3) . . ?
Ga7 Au4 Au5 62.5(3) 9 . ?
Ga7 Au4 Au5 87.7(2) 5 . ?
Ga7 Au4 Au5 59.6(3) . . ?
Ga4 Au4 Au5 69.25(9) . 9 ?
Au8 Au4 Au5 110.75(9) . 9 ?
Ga5 Au4 Au5 102.3(4) 5 9 ?
Ga5 Au4 Au5 7.9(3) 9 9 ?
Ga5 Au4 Au5 105.8(4) . 9 ?
Ga7 Au4 Au5 59.6(3) 9 9 ?
Ga7 Au4 Au5 62.5(3) 5 9 ?
Ga7 Au4 Au5 87.7(2) . 9 ?
Au5 Au4 Au5 108.16(9) . 9 ?
Ga4 Au4 Au5 69.25(9) . 5 ?
Au8 Au4 Au5 110.75(9) . 5 ?
Ga5 Au4 Au5 7.9(3) 5 5 ?
Ga5 Au4 Au5 105.8(4) 9 5 ?
Ga5 Au4 Au5 102.3(4) . 5 ?
Ga7 Au4 Au5 87.7(2) 9 5 ?
Ga7 Au4 Au5 59.6(3) 5 5 ?
Ga7 Au4 Au5 62.5(3) . 5 ?
Au5 Au4 Au5 108.16(9) . 5 ?
Au5 Au4 Au5 108.16(9) 9 5 ?
Au4 Ga4 Ga7 149.7(5) . 9 ?
Au4 Ga4 Ga7 149.7(5) . 5 ?
Ga7 Ga4 Ga7 51.8(9) 9 5 ?
Au4 Ga4 Ga7 149.7(5) . . ?
Ga7 Ga4 Ga7 51.8(9) 9 . ?
Ga7 Ga4 Ga7 51.8(9) 5 . ?
Au4 Ga4 Ga5 93.0(6) . . ?
Ga7 Ga4 Ga5 76.2(7) 9 . ?
Ga7 Ga4 Ga5 117.0(10) 5 . ?
Ga7 Ga4 Ga5 69.4(6) . . ?
Au4 Ga4 Ga5 93.0(6) . 9 ?
Ga7 Ga4 Ga5 69.4(6) 9 9 ?
Ga7 Ga4 Ga5 76.2(7) 5 9 ?
Ga7 Ga4 Ga5 117.0(10) . 9 ?
Ga5 Ga4 Ga5 119.73(11) . 9 ?
Au4 Ga4 Ga5 93.0(6) . 5 ?
Ga7 Ga4 Ga5 117.0(10) 9 5 ?
Ga7 Ga4 Ga5 69.4(6) 5 5 ?
Ga7 Ga4 Ga5 76.2(7) . 5 ?
Ga5 Ga4 Ga5 119.73(11) . 5 ?
Ga5 Ga4 Ga5 119.73(11) 9 5 ?
Au4 Ga4 Au5 87.1(5) . . ?
Ga7 Ga4 Au5 80.2(5) 9 . ?
Ga7 Ga4 Au5 123.0(9) 5 . ?
Ga7 Ga4 Au5 75.8(6) . . ?
Ga5 Ga4 Au5 6.3(2) . . ?
Ga5 Ga4 Au5 117.7(5) 9 . ?
Ga5 Ga4 Au5 122.5(5) 5 . ?
Au4 Ga4 Au5 87.1(5) . 5 ?
Ga7 Ga4 Au5 123.0(9) 9 5 ?
Ga7 Ga4 Au5 75.8(6) 5 5 ?
Ga7 Ga4 Au5 80.2(5) . 5 ?
Ga5 Ga4 Au5 117.7(5) . 5 ?
Ga5 Ga4 Au5 122.5(5) 9 5 ?
Ga5 Ga4 Au5 6.3(2) 5 5 ?
Au5 Ga4 Au5 119.75(8) . 5 ?
Au4 Ga4 Au5 87.1(5) . 9 ?
Ga7 Ga4 Au5 75.8(6) 9 9 ?
Ga7 Ga4 Au5 80.2(5) 5 9 ?
Ga7 Ga4 Au5 123.0(9) . 9 ?
Ga5 Ga4 Au5 122.5(5) . 9 ?
Ga5 Ga4 Au5 6.3(2) 9 9 ?
Ga5 Ga4 Au5 117.7(5) 5 9 ?
Au5 Ga4 Au5 119.75(8) . 9 ?
Au5 Ga4 Au5 119.75(8) 5 9 ?
Au4 Ga4 Ga7 149.6(3) . 10 ?
Ga7 Ga4 Ga7 33.7(7) 9 10 ?
Ga7 Ga4 Ga7 60.4(8) 5 10 ?
Ga7 Ga4 Ga7 24.6(6) . 10 ?
Ga5 Ga4 Ga7 56.7(5) . 10 ?
Ga5 Ga4 Ga7 103.1(6) 9 10 ?
Ga5 Ga4 Ga7 100.7(7) 5 10 ?
Au5 Ga4 Ga7 62.6(4) . 10 ?
Au5 Ga4 Ga7 104.8(5) 5 10 ?
Au5 Ga4 Ga7 109.5(5) 9 10 ?
Au4 Ga4 Ga7 149.6(3) . 2 ?
Ga7 Ga4 Ga7 60.4(8) 9 2 ?
Ga7 Ga4 Ga7 24.6(6) 5 2 ?
Ga7 Ga4 Ga7 33.7(7) . 2 ?
Ga5 Ga4 Ga7 103.1(6) . 2 ?
Ga5 Ga4 Ga7 100.7(7) 9 2 ?
Ga5 Ga4 Ga7 56.7(5) 5 2 ?
Au5 Ga4 Ga7 109.5(5) . 2 ?
Au5 Ga4 Ga7 62.6(4) 5 2 ?
Au5 Ga4 Ga7 104.8(5) 9 2 ?
Ga7 Ga4 Ga7 51.9(5) 10 2 ?
Au5 Au5 Ga5 9.4(3) 26 26 ?
Au5 Au5 Au2 128.71(11) 26 . ?
Ga5 Au5 Au2 134.3(2) 26 . ?
Au5 Au5 Ga2 128.71(11) 26 28 ?
Ga5 Au5 Ga2 134.3(2) 26 28 ?
Au2 Au5 Ga2 73.84(13) . 28 ?
Au5 Au5 Au2 128.71(11) 26 28 ?
Ga5 Au5 Au2 134.3(2) 26 28 ?
Au2 Au5 Au2 73.84(13) . 28 ?
Ga2 Au5 Au2 0.00(8) 28 28 ?
Au5 Au5 Ga6 61.11(12) 26 5 ?
Ga5 Au5 Ga6 70.6(3) 26 5 ?
Au2 Au5 Ga6 82.30(12) . 5 ?
Ga2 Au5 Ga6 82.30(12) 28 5 ?
Au2 Au5 Ga6 82.30(12) 28 5 ?
Au5 Au5 Ga4 96.6(3) 26 28 ?
Ga5 Au5 Ga4 89.0(4) 26 28 ?
Au2 Au5 Ga4 133.0(3) . 28 ?
Ga2 Au5 Ga4 88.1(5) 28 28 ?
Au2 Au5 Ga4 88.1(5) 28 28 ?
Ga6 Au5 Ga4 138.81(18) 5 28 ?
Au5 Au5 Ga4 96.6(3) 26 . ?
Ga5 Au5 Ga4 89.0(4) 26 . ?
Au2 Au5 Ga4 88.1(5) . . ?
Ga2 Au5 Ga4 133.0(3) 28 . ?
Au2 Au5 Ga4 133.0(3) 28 . ?
Ga6 Au5 Ga4 138.81(18) 5 . ?
Ga4 Au5 Ga4 72.9(7) 28 . ?
Au5 Au5 Ga7 88.8(3) 26 . ?
Ga5 Au5 Ga7 79.3(4) 26 . ?
Au2 Au5 Ga7 120.8(2) . . ?
Ga2 Au5 Ga7 120.8(2) 28 . ?
Au2 Au5 Ga7 120.8(2) 28 . ?
Ga6 Au5 Ga7 149.9(3) 5 . ?
Ga4 Au5 Ga7 37.5(4) 28 . ?
Ga4 Au5 Ga7 37.5(4) . . ?
Au5 Au5 Au4 109.83(11) 26 28 ?
Ga5 Au5 Au4 104.51(19) 26 28 ?
Au2 Au5 Au4 121.1(2) . 28 ?
Ga2 Au5 Au4 64.55(9) 28 28 ?
Au2 Au5 Au4 64.55(9) 28 28 ?
Ga6 Au5 Au4 127.86(8) 5 28 ?
Ga4 Au5 Au4 23.6(5) 28 28 ?
Ga4 Au5 Au4 91.2(3) . 28 ?
Ga7 Au5 Au4 59.59(13) . 28 ?
Au5 Au5 Au4 109.83(11) 26 . ?
Ga5 Au5 Au4 104.51(19) 26 . ?
Au2 Au5 Au4 64.55(9) . . ?
Ga2 Au5 Au4 121.1(2) 28 . ?
Au2 Au5 Au4 121.1(2) 28 . ?
Ga6 Au5 Au4 127.86(8) 5 . ?
Ga4 Au5 Au4 91.2(3) 28 . ?
Ga4 Au5 Au4 23.6(5) . . ?
Ga7 Au5 Au4 59.59(13) . . ?
Au4 Au5 Au4 104.01(17) 28 . ?
Ga4 Ga5 Ga4 84.9(9) 28 . ?
Ga4 Ga5 Ga7 43.8(5) 28 . ?
Ga4 Ga5 Ga7 43.8(5) . . ?
Ga4 Ga5 Ga5 98.1(6) 28 26 ?
Ga4 Ga5 Ga5 98.1(6) . 26 ?
Ga7 Ga5 Ga5 89.1(6) . 26 ?
Ga4 Ga5 Au5 104.9(5) 28 26 ?
Ga4 Ga5 Au5 104.9(5) . 26 ?
Ga7 Ga5 Au5 98.5(6) . 26 ?
Ga5 Ga5 Au5 9.4(3) 26 26 ?
Ga4 Ga5 Ga7 41.7(5) 28 10 ?
Ga4 Ga5 Ga7 73.8(7) . 10 ?
Ga7 Ga5 Ga7 35.9(5) . 10 ?
Ga5 Ga5 Ga7 60.9(4) 26 10 ?
Au5 Ga5 Ga7 69.6(4) 26 10 ?
Ga4 Ga5 Ga7 73.8(7) 28 9 ?
Ga4 Ga5 Ga7 41.7(5) . 9 ?
Ga7 Ga5 Ga7 35.9(5) . 9 ?
Ga5 Ga5 Ga7 60.9(4) 26 9 ?
Au5 Ga5 Ga7 69.6(4) 26 9 ?
Ga7 Ga5 Ga7 40.6(8) 10 9 ?
Ga4 Ga5 Au4 25.3(5) 28 28 ?
Ga4 Ga5 Au4 103.5(6) . 28 ?
Ga7 Ga5 Au4 67.4(3) . 28 ?
Ga5 Ga5 Au4 111.8(4) 26 28 ?
Au5 Ga5 Au4 115.5(4) 26 28 ?
Ga7 Ga5 Au4 64.9(4) 10 28 ?
Ga7 Ga5 Au4 99.1(5) 9 28 ?
Ga4 Ga5 Au4 103.5(6) 28 . ?
Ga4 Ga5 Au4 25.3(5) . . ?
Ga7 Ga5 Au4 67.4(3) . . ?
Ga5 Ga5 Au4 111.8(4) 26 . ?
Au5 Ga5 Au4 115.5(4) 26 . ?
Ga7 Ga5 Au4 99.1(5) 10 . ?
Ga7 Ga5 Au4 64.9(4) 9 . ?
Au4 Ga5 Au4 114.8(7) 28 . ?
Ga4 Ga5 Au2 136.5(9) 28 . ?
Ga4 Ga5 Au2 89.1(6) . . ?
Ga7 Ga5 Au2 127.7(6) . . ?
Ga5 Ga5 Au2 125.4(4) 26 . ?
Au5 Ga5 Au2 118.2(5) 26 . ?
Ga7 Ga5 Au2 162.8(6) 10 . ?
Ga7 Ga5 Au2 125.1(4) 9 . ?
Au4 Ga5 Au2 118.9(6) 28 . ?
Au4 Ga5 Au2 63.8(2) . . ?
Ga4 Ga5 Au2 89.1(6) 28 28 ?
Ga4 Ga5 Au2 136.5(9) . 28 ?
Ga7 Ga5 Au2 127.7(6) . 28 ?
Ga5 Ga5 Au2 125.4(4) 26 28 ?
Au5 Ga5 Au2 118.2(5) 26 28 ?
Ga7 Ga5 Au2 125.1(4) 10 28 ?
Ga7 Ga5 Au2 162.8(6) 9 28 ?
Au4 Ga5 Au2 63.8(2) 28 28 ?
Au4 Ga5 Au2 118.9(6) . 28 ?
Au2 Ga5 Au2 66.6(3) . 28 ?
Ga6 Ga6 Au5 151.11(12) 25_655 34 ?
Ga6 Ga6 Au5 151.11(12) 25_655 9 ?
Au5 Ga6 Au5 57.8(2) 34 9 ?
Ga6 Ga6 Au1 62.92(10) 25_655 37 ?
Au5 Ga6 Au1 129.80(11) 34 37 ?
Au5 Ga6 Au1 99.04(9) 9 37 ?
Ga6 Ga6 Au1 62.92(10) 25_655 13_544 ?
Au5 Ga6 Au1 99.04(9) 34 13_544 ?
Au5 Ga6 Au1 129.80(11) 9 13_544 ?
Au1 Ga6 Au1 125.8(2) 37 13_544 ?
Ga6 Ga6 Au1 62.92(10) 25_655 38_545 ?
Au5 Ga6 Au1 99.04(9) 34 38_545 ?
Au5 Ga6 Au1 129.80(11) 9 38_545 ?
Au1 Ga6 Au1 59.98(8) 37 38_545 ?
Au1 Ga6 Au1 94.92(12) 13_544 38_545 ?
Ga6 Ga6 Au1 62.92(10) 25_655 14_554 ?
Au5 Ga6 Au1 129.80(11) 34 14_554 ?
Au5 Ga6 Au1 99.04(9) 9 14_554 ?
Au1 Ga6 Au1 94.92(12) 37 14_554 ?
Au1 Ga6 Au1 59.98(8) 13_544 14_554 ?
Au1 Ga6 Au1 125.8(2) 38_545 14_554 ?
Ga6 Ga6 Ga5 155.4(3) 25_655 34 ?
Au5 Ga6 Ga5 4.3(4) 34 34 ?
Au5 Ga6 Ga5 53.5(3) 9 34 ?
Au1 Ga6 Ga5 128.47(15) 37 34 ?
Au1 Ga6 Ga5 101.9(2) 13_544 34 ?
Au1 Ga6 Ga5 101.9(2) 38_545 34 ?
Au1 Ga6 Ga5 128.47(15) 14_554 34 ?
Ga6 Ga6 Ga5 155.4(3) 25_655 9 ?
Au5 Ga6 Ga5 53.5(3) 34 9 ?
Au5 Ga6 Ga5 4.3(4) 9 9 ?
Au1 Ga6 Ga5 101.9(2) 37 9 ?
Au1 Ga6 Ga5 128.47(15) 13_544 9 ?
Au1 Ga6 Ga5 128.47(15) 38_545 9 ?
Au1 Ga6 Ga5 101.9(2) 14_554 9 ?
Ga5 Ga6 Ga5 49.3(7) 34 9 ?
Ga6 Ga6 Ca 119.92(14) 25_655 6 ?
Au5 Ga6 Ca 64.10(13) 34 6 ?
Au5 Ga6 Ca 64.10(13) 9 6 ?
Au1 Ga6 Ca 149.96(3) 37 6 ?
Au1 Ga6 Ca 65.70(10) 13_544 6 ?
Au1 Ga6 Ca 149.96(3) 38_545 6 ?
Au1 Ga6 Ca 65.70(10) 14_554 6 ?
Ga5 Ga6 Ca 63.04(16) 34 6 ?
Ga5 Ga6 Ca 63.04(16) 9 6 ?
Ga6 Ga6 Ca 119.92(14) 25_655 5 ?
Au5 Ga6 Ca 64.10(13) 34 5 ?
Au5 Ga6 Ca 64.10(13) 9 5 ?
Au1 Ga6 Ca 65.70(10) 37 5 ?
Au1 Ga6 Ca 149.96(3) 13_544 5 ?
Au1 Ga6 Ca 65.70(10) 38_545 5 ?
Au1 Ga6 Ca 149.96(3) 14_554 5 ?
Ga5 Ga6 Ca 63.04(16) 34 5 ?
Ga5 Ga6 Ca 63.04(16) 9 5 ?
Ca Ga6 Ca 120.2(3) 6 5 ?
Ga7 Ga7 Ga7 60.000(1) 30 10 ?
Ga7 Ga7 Ga7 114.4(7) 30 9 ?
Ga7 Ga7 Ga7 70.8(13) 10 9 ?
Ga7 Ga7 Ga7 104.0(6) 30 5 ?
Ga7 Ga7 Ga7 114.4(7) 10 5 ?
Ga7 Ga7 Ga7 60.000(1) 9 5 ?
Ga7 Ga7 Ga4 167.5(10) 30 . ?
Ga7 Ga7 Ga4 127.0(13) 10 . ?
Ga7 Ga7 Ga4 64.1(4) 9 . ?
Ga7 Ga7 Ga4 64.1(4) 5 . ?
Ga7 Ga7 Ga4 64.1(4) 30 28 ?
Ga7 Ga7 Ga4 64.1(4) 10 28 ?
Ga7 Ga7 Ga4 127.0(13) 9 28 ?
Ga7 Ga7 Ga4 167.5(10) 5 28 ?
Ga4 Ga7 Ga4 127.4(11) . 28 ?
Ga7 Ga7 Ga7 54.6(7) 30 2 ?
Ga7 Ga7 Ga7 102.1(7) 10 2 ?
Ga7 Ga7 Ga7 102.1(7) 9 2 ?
Ga7 Ga7 Ga7 54.6(7) 5 2 ?
Ga4 Ga7 Ga7 113.0(5) . 2 ?
Ga4 Ga7 Ga7 113.0(5) 28 2 ?
Ga7 Ga7 Ga5 125.6(7) 30 . ?
Ga7 Ga7 Ga5 78.7(10) 10 . ?
Ga7 Ga7 Ga5 78.7(10) 9 . ?
Ga7 Ga7 Ga5 125.6(7) 5 . ?
Ga4 Ga7 Ga5 66.8(5) . . ?
Ga4 Ga7 Ga5 66.8(5) 28 . ?
Ga7 Ga7 Ga5 179.1(6) 2 . ?
Ga7 Ga7 Ga7 77.9(7) 30 26 ?
Ga7 Ga7 Ga7 38.0(3) 10 26 ?
Ga7 Ga7 Ga7 38.0(3) 9 26 ?
Ga7 Ga7 Ga7 77.9(7) 5 26 ?
Ga4 Ga7 Ga7 102.0(5) . 26 ?
Ga4 Ga7 Ga7 102.0(5) 28 26 ?
Ga7 Ga7 Ga7 90.0 2 26 ?
Ga5 Ga7 Ga7 90.9(6) . 26 ?
Ga7 Ga7 Ga5 65.4(9) 30 30 ?
Ga7 Ga7 Ga5 115.0(8) 10 30 ?
Ga7 Ga7 Ga5 170.5(12) 9 30 ?
Ga7 Ga7 Ga5 110.5(12) 5 30 ?
Ga4 Ga7 Ga5 113.9(7) . 30 ?
Ga4 Ga7 Ga5 62.1(5) 28 30 ?
Ga7 Ga7 Ga5 69.7(4) 2 30 ?
Ga5 Ga7 Ga5 109.5(7) . 30 ?
Ga7 Ga7 Ga5 143.3(4) 26 30 ?
Ga7 Ga7 Ga5 110.5(12) 30 5 ?
Ga7 Ga7 Ga5 170.5(12) 10 5 ?
Ga7 Ga7 Ga5 115.0(8) 9 5 ?
Ga7 Ga7 Ga5 65.4(9) 5 5 ?
Ga4 Ga7 Ga5 62.1(5) . 5 ?
Ga4 Ga7 Ga5 113.9(7) 28 5 ?
Ga7 Ga7 Ga5 69.7(4) 2 5 ?
Ga5 Ga7 Ga5 109.5(7) . 5 ?
Ga7 Ga7 Ga5 143.3(4) 26 5 ?
Ga5 Ga7 Ga5 58.2(9) 30 5 ?
Ga7 Ga7 Ga7 42.4(8) 30 29 ?
Ga7 Ga7 Ga7 32.8(3) 10 29 ?
Ga7 Ga7 Ga7 72.69(7) 9 29 ?
Ga7 Ga7 Ga7 90.0 5 29 ?
Ga4 Ga7 Ga7 136.4(5) . 29 ?
Ga4 Ga7 Ga7 83.3(6) 28 29 ?
Ga7 Ga7 Ga7 69.9(3) 2 29 ?
Ga5 Ga7 Ga7 110.9(6) . 29 ?
Ga7 Ga7 Ga7 35.58(4) 26 29 ?
Ga5 Ga7 Ga7 107.7(4) 30 29 ?
Ga5 Ga7 Ga7 139.6(6) 5 29 ?
Au4 Au8 Au4 180.00(5) 37 . ?
Au4 Au8 Ga2 70.34(3) 37 45 ?
Au4 Au8 Ga2 109.66(3) . 45 ?
Au4 Au8 Ga2 109.66(3) 37 9 ?
Au4 Au8 Ga2 70.34(3) . 9 ?
Ga2 Au8 Ga2 180.0 45 9 ?
Au4 Au8 Au2 70.34(3) 37 45 ?
Au4 Au8 Au2 109.66(3) . 45 ?
Ga2 Au8 Au2 0.00(5) 45 45 ?
Ga2 Au8 Au2 180.0 9 45 ?
Au4 Au8 Au2 109.66(3) 37 9 ?
Au4 Au8 Au2 70.34(3) . 9 ?
Ga2 Au8 Au2 180.0 45 9 ?
Ga2 Au8 Au2 0.00(8) 9 9 ?
Au2 Au8 Au2 180.0 45 9 ?
Au4 Au8 Ga2 70.34(3) 37 37 ?
Au4 Au8 Ga2 109.66(3) . 37 ?
Ga2 Au8 Ga2 109.28(3) 45 37 ?
Ga2 Au8 Ga2 70.72(3) 9 37 ?
Au2 Au8 Ga2 109.28(3) 45 37 ?
Au2 Au8 Ga2 70.72(3) 9 37 ?
Au4 Au8 Au2 70.34(3) 37 37 ?
Au4 Au8 Au2 109.66(3) . 37 ?
Ga2 Au8 Au2 109.28(3) 45 37 ?
Ga2 Au8 Au2 70.72(3) 9 37 ?
Au2 Au8 Au2 109.28(3) 45 37 ?
Au2 Au8 Au2 70.72(3) 9 37 ?
Ga2 Au8 Au2 0.00(8) 37 37 ?
Au4 Au8 Ga2 70.34(3) 37 41 ?
Au4 Au8 Ga2 109.66(3) . 41 ?
Ga2 Au8 Ga2 109.28(3) 45 41 ?
Ga2 Au8 Ga2 70.72(3) 9 41 ?
Au2 Au8 Ga2 109.28(3) 45 41 ?
Au2 Au8 Ga2 70.72(3) 9 41 ?
Ga2 Au8 Ga2 109.28(3) 37 41 ?
Au2 Au8 Ga2 109.28(3) 37 41 ?
Au4 Au8 Au2 109.66(3) 37 5 ?
Au4 Au8 Au2 70.34(3) . 5 ?
Ga2 Au8 Au2 70.72(3) 45 5 ?
Ga2 Au8 Au2 109.28(3) 9 5 ?
Au2 Au8 Au2 70.72(3) 45 5 ?
Au2 Au8 Au2 109.28(3) 9 5 ?
Ga2 Au8 Au2 70.72(3) 37 5 ?
Au2 Au8 Au2 70.72(3) 37 5 ?
Ga2 Au8 Au2 180.00(4) 41 5 ?
Au4 Au8 Au2 70.34(3) 37 41 ?
Au4 Au8 Au2 109.66(3) . 41 ?
Ga2 Au8 Au2 109.28(3) 45 41 ?
Ga2 Au8 Au2 70.72(3) 9 41 ?
Au2 Au8 Au2 109.28(3) 45 41 ?
Au2 Au8 Au2 70.72(3) 9 41 ?
Ga2 Au8 Au2 109.28(3) 37 41 ?
Au2 Au8 Au2 109.28(3) 37 41 ?
Ga2 Au8 Au2 0.00(6) 41 41 ?
Au2 Au8 Au2 180.00(4) 5 41 ?
Au4 Au8 Ga2 109.66(3) 37 5 ?
Au4 Au8 Ga2 70.34(3) . 5 ?
Ga2 Au8 Ga2 70.72(3) 45 5 ?
Ga2 Au8 Ga2 109.28(3) 9 5 ?
Au2 Au8 Ga2 70.72(3) 45 5 ?
Au2 Au8 Ga2 109.28(3) 9 5 ?
Ga2 Au8 Ga2 70.72(3) 37 5 ?
Au2 Au8 Ga2 70.72(3) 37 5 ?
Ga2 Au8 Ga2 180.00(4) 41 5 ?
Au2 Au8 Ga2 0.00(8) 5 5 ?
Au2 Au8 Ga2 180.00(4) 41 5 ?
Au5 Ca Au5 48.4(2) 30 5 ?
Au5 Ca Ga2 108.30(15) 30 28 ?
Au5 Ca Ga2 136.3(2) 5 28 ?
Au5 Ca Au2 108.30(15) 30 28 ?
Au5 Ca Au2 136.3(2) 5 28 ?
Ga2 Ca Au2 0.00(6) 28 28 ?
Au5 Ca Au2 136.3(2) 30 . ?
Au5 Ca Au2 108.30(15) 5 . ?
Ga2 Ca Au2 59.84(12) 28 . ?
Au2 Ca Au2 59.84(12) 28 . ?
Au5 Ca Ga2 150.32(18) 30 45 ?
Au5 Ca Ga2 105.37(11) 5 45 ?
Ga2 Ca Ga2 100.89(16) 28 45 ?
Au2 Ca Ga2 100.89(16) 28 45 ?
Au2 Ca Ga2 56.93(8) . 45 ?
Au5 Ca Au2 150.32(18) 30 45 ?
Au5 Ca Au2 105.37(11) 5 45 ?
Ga2 Ca Au2 100.89(16) 28 45 ?
Au2 Ca Au2 100.89(16) 28 45 ?
Au2 Ca Au2 56.93(8) . 45 ?
Ga2 Ca Au2 0.00(7) 45 45 ?
Au5 Ca Ga2 105.37(11) 30 23_455 ?
Au5 Ca Ga2 150.32(18) 5 23_455 ?
Ga2 Ca Ga2 56.93(8) 28 23_455 ?
Au2 Ca Ga2 56.93(8) 28 23_455 ?
Au2 Ca Ga2 100.89(16) . 23_455 ?
Ga2 Ca Ga2 94.84(17) 45 23_455 ?
Au2 Ca Ga2 94.84(17) 45 23_455 ?
Au5 Ca Au2 105.37(11) 30 23_455 ?
Au5 Ca Au2 150.32(18) 5 23_455 ?
Ga2 Ca Au2 56.93(8) 28 23_455 ?
Au2 Ca Au2 56.93(8) 28 23_455 ?
Au2 Ca Au2 100.89(16) . 23_455 ?
Ga2 Ca Au2 94.84(17) 45 23_455 ?
Au2 Ca Au2 94.84(17) 45 23_455 ?
Ga2 Ca Au2 0.00(6) 23_455 23_455 ?
Au5 Ca Ga6 49.77(14) 30 9 ?
Au5 Ca Ga6 49.77(14) 5 9 ?
Ga2 Ca Ga6 149.83(7) 28 9 ?
Au2 Ca Ga6 149.83(7) 28 9 ?
Au2 Ca Ga6 149.83(7) . 9 ?
Ga2 Ca Ga6 104.55(15) 45 9 ?
Au2 Ca Ga6 104.55(15) 45 9 ?
Ga2 Ca Ga6 104.55(15) 23_455 9 ?
Au2 Ca Ga6 104.55(15) 23_455 9 ?
Au5 Ca Au4 53.75(12) 30 28 ?
Au5 Ca Au4 89.26(17) 5 28 ?
Ga2 Ca Au4 55.00(8) 28 28 ?
Au2 Ca Au4 55.00(8) 28 28 ?
Au2 Ca Au4 97.48(17) . 28 ?
Ga2 Ca Au4 153.2(2) 45 28 ?
Au2 Ca Au4 153.2(2) 45 28 ?
Ga2 Ca Au4 81.61(6) 23_455 28 ?
Au2 Ca Au4 81.61(6) 23_455 28 ?
Ga6 Ca Au4 102.01(15) 9 28 ?

loop_
_geom_bond_atom_site_label_1
_geom_bond_atom_site_label_2
_geom_bond_distance
_geom_bond_site_symmetry_2
_geom_bond_publ_flag
Au1 Ga3 2.638(3) 41 ?
Au1 Ga3 2.646(4) 9 ?
Au1 Ga2 2.8131(15) 23_455 ?
Au1 Au2 2.8131(15) 23_455 ?
Au1 Ga2 2.8131(15) 45 ?
Au1 Au2 2.8131(15) 45 ?
Au1 Au1 2.900(3) 2_565 ?
Au1 Ga6 2.901(3) 37 ?
Au1 Ga6 2.901(3) 13_455 ?
Au1 Ga2 2.918(2) 28 ?
Au1 Au2 2.918(2) 28 ?
Au1 Au2 2.918(2) . ?
Au2 Au8 2.6038(16) . ?
Au2 Au5 2.619(4) . ?
Au2 Au1 2.8131(15) 41 ?
Au2 Ga3 2.8155(14) 9 ?
Au2 Ga5 2.865(13) . ?
Au2 Au4 2.9265(18) . ?
Au2 Ga2 3.014(2) 41 ?
Au2 Au2 3.014(2) 41 ?
Au2 Ga2 3.014(2) 45 ?
Au2 Au2 3.014(2) 45 ?
Ga3 Au1 2.638(3) 22_545 ?
Ga3 Au1 2.638(3) 45 ?
Ga3 Au1 2.646(4) 6_556 ?
Ga3 Au1 2.646(4) 5 ?
Ga3 Ga2 2.8155(14) 32 ?
Ga3 Au2 2.8155(14) 32 ?
Ga3 Ga2 2.8155(14) 31_556 ?
Ga3 Au2 2.8155(14) 31_556 ?
Ga3 Au2 2.8155(14) 5 ?
Ga3 Ga2 2.8155(14) 5 ?
Ga3 Ga2 2.8155(14) 6_556 ?
Ga3 Au2 2.8155(14) 6_556 ?
Au4 Ga4 1.14(2) . ?
Au4 Au8 2.474(2) . ?
Au4 Ga5 2.666(10) 5 ?
Au4 Ga5 2.666(10) 9 ?
Au4 Ga5 2.666(10) . ?
Au4 Ga7 2.815(10) 9 ?
Au4 Ga7 2.815(10) 5 ?
Au4 Ga7 2.815(10) . ?
Au4 Au5 2.849(3) . ?
Au4 Au5 2.849(3) 9 ?
Au4 Au5 2.849(3) 5 ?
Ga4 Ga7 1.769(19) 9 ?
Ga4 Ga7 1.769(19) 5 ?
Ga4 Ga7 1.769(19) . ?
Ga4 Ga5 2.349(11) . ?
Ga4 Ga5 2.349(11) 9 ?
Ga4 Ga5 2.349(11) 5 ?
Ga4 Au5 2.668(4) . ?
Ga4 Au5 2.668(4) 5 ?
Ga4 Au5 2.668(4) 9 ?
Ga4 Ga7 2.97(2) 10 ?
Ga4 Ga7 2.97(2) 2 ?
Au5 Au5 2.557(11) 26 ?
Au5 Ga5 2.569(15) 26 ?
Au5 Ga2 2.619(4) 28 ?
Au5 Au2 2.619(4) 28 ?
Au5 Ga6 2.647(7) 5 ?
Au5 Ga4 2.668(4) 28 ?
Au5 Ga7 2.815(18) . ?
Au5 Au4 2.849(3) 28 ?
Ga5 Ga4 2.349(11) 28 ?
Ga5 Ga7 2.39(2) . ?
Ga5 Ga5 2.51(4) 26 ?
Ga5 Au5 2.569(15) 26 ?
Ga5 Ga7 2.581(17) 10 ?
Ga5 Ga7 2.581(17) 9 ?
Ga5 Au4 2.666(10) 28 ?
Ga5 Au2 2.865(13) 28 ?
Ga6 Ga6 2.641(11) 25_655 ?
Ga6 Au5 2.647(7) 34 ?
Ga6 Au5 2.647(7) 9 ?
Ga6 Au1 2.901(3) 37 ?
Ga6 Au1 2.901(3) 13_544 ?
Ga6 Au1 2.901(3) 38_545 ?
Ga6 Au1 2.901(3) 14_554 ?
Ga6 Ga5 3.013(17) 34 ?
Ga6 Ga5 3.013(17) 9 ?
Ga6 Ca 3.170(6) 6 ?
Ga6 Ca 3.170(6) 5 ?
Ga7 Ga7 1.545(14) 30 ?
Ga7 Ga7 1.545(14) 10 ?
Ga7 Ga7 1.545(14) 9 ?
Ga7 Ga7 1.545(14) 5 ?
Ga7 Ga4 1.769(19) 28 ?
Ga7 Ga7 1.79(3) 2 ?
Ga7 Ga7 2.44(2) 26 ?
Ga7 Ga5 2.581(17) 30 ?
Ga7 Ga5 2.581(17) 5 ?
Ga7 Ga7 2.60(3) 29 ?
Au8 Au4 2.474(2) 37 ?
Au8 Ga2 2.6038(16) 45 ?
Au8 Ga2 2.6038(16) 9 ?
Au8 Au2 2.6038(16) 45 ?
Au8 Au2 2.6038(16) 9 ?
Au8 Ga2 2.6038(16) 37 ?
Au8 Au2 2.6038(16) 37 ?
Au8 Ga2 2.6038(16) 41 ?
Au8 Au2 2.6038(16) 5 ?
Au8 Au2 2.6038(16) 41 ?
Au8 Ga2 2.6038(16) 5 ?
Ca Au5 3.119(6) 30 ?
Ca Au5 3.119(6) 5 ?
Ca Ga2 3.154(5) 28 ?
Ca Au2 3.154(5) 28 ?
Ca Ga2 3.169(4) 45 ?
Ca Au2 3.169(4) 45 ?
Ca Ga2 3.169(4) 23_455 ?
Ca Au2 3.169(4) 23_455 ?
Ca Ga6 3.170(6) 9 ?
Ca Au4 3.183(4) 28 ?
